data_1549452
loop_
_publ_author_name
'Sharber, Seth A.'
'Shih, Kuo-Chih'
'Mann, Arielle'
'Frausto, Fanny'
'Haas, Terry E.'
'Nieh, Mu-Ping'
'Thomas, Samuel W.'

_publ_section_title
;
 Reversible mechanofluorochromism of aniline-terminated phenylene
 ethynylenes.
;
_journal_issue 24
_journal_name_full 'Chemical science'
_journal_page_first 5415
_journal_page_last 5426
_journal_paper_doi 10.1039/c8sc00980e
_journal_volume 9
_journal_year 2018
_chemical_formula_sum 'C42 H36 N2 O4'
_chemical_formula_weight 632.73
_chemical_name_systematic A-1F0
_space_group_crystal_system triclinic
_space_group_IT_number 2
_space_group_name_Hall '-P 1'
_space_group_name_H-M_alt 'P -1'
_symmetry_space_group_name_Hall '-P 1'
_symmetry_space_group_name_H-M 'P -1'
_atom_sites_solution_hydrogens geom
_audit_creation_method SHELXL-2016/6
_audit_update_record
;
2018-02-28 deposited with the CCDC.
2018-05-24 downloaded from the CCDC.
;
_cell_angle_alpha 102.1170(10)
_cell_angle_beta 107.2990(10)
_cell_angle_gamma 102.2830(10)
_cell_formula_units_Z 1
_cell_length_a 8.8034(5)
_cell_length_b 9.6631(6)
_cell_length_c 10.5046(6)
_cell_measurement_reflns_used 8934
_cell_measurement_temperature 103(2)
_cell_measurement_theta_max 33.40
_cell_measurement_theta_min 2.85
_cell_volume 797.12(8)
_computing_structure_refinement 'SHELXL-2016/6 (Sheldrick, 2016)'
_computing_structure_solution 'SHELXT 2014/4 (Sheldrick, 2014)'
_diffrn_ambient_temperature 103(2)
_diffrn_measured_fraction_theta_full 0.998
_diffrn_measured_fraction_theta_max 0.997
_diffrn_measurement_device_type 'Bruker APEX-II CCD'
_diffrn_measurement_method '\f and \w scans'
_diffrn_radiation_type MoK\a
_diffrn_radiation_wavelength 0.71073
_diffrn_reflns_av_R_equivalents 0.0273
_diffrn_reflns_av_unetI/netI 0.0261
_diffrn_reflns_Laue_measured_fraction_full 0.998
_diffrn_reflns_Laue_measured_fraction_max 0.997
_diffrn_reflns_limit_h_max 13
_diffrn_reflns_limit_h_min -13
_diffrn_reflns_limit_k_max 14
_diffrn_reflns_limit_k_min -14
_diffrn_reflns_limit_l_max 16
_diffrn_reflns_limit_l_min -16
_diffrn_reflns_number 22040
_diffrn_reflns_point_group_measured_fraction_full 0.998
_diffrn_reflns_point_group_measured_fraction_max 0.997
_diffrn_reflns_theta_full 25.242
_diffrn_reflns_theta_max 33.399
_diffrn_reflns_theta_min 2.855
_exptl_absorpt_coefficient_mu 0.085
_exptl_absorpt_correction_type multi-scan
_exptl_crystal_colour Red
_exptl_crystal_density_diffrn 1.318
_exptl_crystal_description Prism
_exptl_crystal_F_000 334
_exptl_crystal_preparation Luminescent
_exptl_crystal_recrystallization_method 'Re-crystallisation from solvent: Dichloromethane with layered hexanes'
_exptl_crystal_size_max 1.000
_exptl_crystal_size_mid 0.500
_exptl_crystal_size_min 0.500
_exptl_transmission_factor_max 0.9590
_exptl_transmission_factor_min 0.9200
_refine_diff_density_max 0.596
_refine_diff_density_min -0.196
_refine_diff_density_rms 0.071
_refine_ls_extinction_method none
_refine_ls_goodness_of_fit_ref 1.033
_refine_ls_hydrogen_treatment constr
_refine_ls_matrix_type full
_refine_ls_number_parameters 219
_refine_ls_number_reflns 6175
_refine_ls_number_restraints 0
_refine_ls_restrained_S_all 1.033
_refine_ls_R_factor_all 0.0609
_refine_ls_R_factor_gt 0.0466
_refine_ls_shift/su_max 0.000
_refine_ls_shift/su_mean 0.000
_refine_ls_structure_factor_coef Fsqd
_refine_ls_weighting_details 'w=1/[\s^2^(Fo^2^)+(0.0795P)^2^+0.1506P] where P=(Fo^2^+2Fc^2^)/3'
_refine_ls_weighting_scheme calc
_refine_ls_wR_factor_gt 0.1223
_refine_ls_wR_factor_ref 0.1328
_reflns_Friedel_coverage 0.000
_reflns_number_gt 4933
_reflns_number_total 6175
_reflns_threshold_expression 'I > 2\s(I)'
_cod_data_source_file c8sc00980e2.cif
_cod_data_source_block A-1F0_SS051016_0m_a
_cod_depositor_comments 'Adding full bibliography for 1549452--1549455.cif.'
_cod_original_cell_volume 797.11(8)
_cod_database_code 1549452
_shelx_shelxl_version_number 2016/6
_shelx_space_group_comment
;
The symmetry employed for this shelxl refinement is uniquely defined
by the following loop, which should always be used as a source of
symmetry information in preference to the above space-group names.
They are only intended as comments.
;
_shelx_estimated_absorpt_t_min 0.920
_shelx_estimated_absorpt_t_max 0.959

loop_
_space_group_symop_operation_xyz
'x, y, z'
'-x, -y, -z'

loop_
_atom_site_label
_atom_site_type_symbol
_atom_site_fract_x
_atom_site_fract_y
_atom_site_fract_z
_atom_site_U_iso_or_equiv
_atom_site_adp_type
_atom_site_occupancy
_atom_site_site_symmetry_order
_atom_site_calc_flag
_atom_site_refinement_flags_posn
_atom_site_refinement_flags_adp
C1 C 0.86492(10) 0.87505(9) 0.43380(9) 0.01360(15) Uani 1 1 d . .
H1 H 0.771892 0.789004 0.387292 0.016 Uiso 1 1 calc R U
C2 C 0.99640(10) 0.89352(9) 0.38515(8) 0.01270(14) Uani 1 1 d . .
C3 C 0.86496(9) 0.97888(9) 0.54893(9) 0.01288(14) Uani 1 1 d . .
C21 C 0.98866(10) 0.77702(9) 0.26350(9) 0.01420(15) Uani 1 1 d . .
O21 O 1.06552(9) 0.79536(8) 0.18743(7) 0.02009(14) Uani 1 1 d . .
C22 C 0.86027(11) 0.52518(10) 0.13057(9) 0.01733(16) Uani 1 1 d . .
H22A H 0.825635 0.430728 0.151513 0.021 Uiso 1 1 calc R U
H22B H 0.968522 0.532563 0.118045 0.021 Uiso 1 1 calc R U
O22 O 0.88239(8) 0.64595(7) 0.24769(7) 0.01675(13) Uani 1 1 d . .
C23 C 0.73352(10) 0.52158(9) -0.00363(9) 0.01444(15) Uani 1 1 d . .
C24 C 0.68734(11) 0.39694(10) -0.11758(10) 0.01845(17) Uani 1 1 d . .
H24 H 0.737249 0.319801 -0.108365 0.022 Uiso 1 1 calc R U
C25 C 0.56912(12) 0.38463(11) -0.24429(10) 0.02223(19) Uani 1 1 d . .
H25 H 0.537712 0.298984 -0.321142 0.027 Uiso 1 1 calc R U
C26 C 0.49670(12) 0.49777(12) -0.25866(10) 0.02337(19) Uani 1 1 d . .
H26 H 0.416128 0.489821 -0.345413 0.028 Uiso 1 1 calc R U
C27 C 0.54245(11) 0.62237(11) -0.14588(10) 0.02061(18) Uani 1 1 d . .
H27 H 0.493624 0.700074 -0.155664 0.025 Uiso 1 1 calc R U
C28 C 0.65974(11) 0.63373(10) -0.01843(10) 0.01669(16) Uani 1 1 d . .
H28 H 0.689479 0.718597 0.058823 0.020 Uiso 1 1 calc R U
C31 C 0.72469(10) 0.95050(10) 0.59122(9) 0.01511(15) Uani 1 1 d . .
C32 C 0.60118(10) 0.91678(10) 0.61988(9) 0.01585(16) Uani 1 1 d . .
C33 C 0.45695(10) 0.88037(9) 0.65614(9) 0.01384(15) Uani 1 1 d . .
C34 C 0.44521(10) 0.96825(9) 0.77538(9) 0.01537(15) Uani 1 1 d . .
H34 H 0.535143 1.053708 0.833099 0.018 Uiso 1 1 calc R U
C35 C 0.30531(11) 0.93303(9) 0.81065(9) 0.01512(15) Uani 1 1 d . .
H35 H 0.301118 0.994422 0.892234 0.018 Uiso 1 1 calc R U
C36 C 0.16842(10) 0.80702(9) 0.72714(9) 0.01281(14) Uani 1 1 d . .
N36 N 0.02928(10) 0.77127(8) 0.76069(9) 0.01826(15) Uani 1 1 d . .
C37 C 0.18176(10) 0.71852(10) 0.60793(9) 0.01479(15) Uani 1 1 d . .
H37 H 0.092685 0.632464 0.550119 0.018 Uiso 1 1 calc R U
C38 C 0.32221(10) 0.75494(10) 0.57392(9) 0.01523(15) Uani 1 1 d . .
H38 H 0.327461 0.693467 0.492888 0.018 Uiso 1 1 calc R U
C39 C 0.01467(13) 0.86673(11) 0.88041(10) 0.02147(18) Uani 1 1 d . .
H39A H -0.091048 0.823301 0.890067 0.032 Uiso 1 1 calc R U
H39B H 0.017989 0.964580 0.867143 0.032 Uiso 1 1 calc R U
H39C H 0.107222 0.876719 0.964831 0.032 Uiso 1 1 calc R U
C40 C -0.11370(11) 0.64747(10) 0.66885(11) 0.02040(18) Uani 1 1 d . .
H40A H -0.203746 0.642109 0.706143 0.031 Uiso 1 1 calc R U
H40B H -0.082638 0.555384 0.662317 0.031 Uiso 1 1 calc R U
H40C H -0.151417 0.661185 0.575948 0.031 Uiso 1 1 calc R U

loop_
_atom_site_aniso_label
_atom_site_aniso_U_11
_atom_site_aniso_U_22
_atom_site_aniso_U_33
_atom_site_aniso_U_23
_atom_site_aniso_U_13
_atom_site_aniso_U_12
C1 0.0098(3) 0.0163(3) 0.0147(3) 0.0054(3) 0.0050(3) 0.0022(3)
C2 0.0102(3) 0.0158(3) 0.0135(3) 0.0058(3) 0.0054(3) 0.0036(3)
C3 0.0090(3) 0.0165(3) 0.0150(3) 0.0071(3) 0.0053(3) 0.0035(3)
C21 0.0116(3) 0.0154(3) 0.0161(4) 0.0058(3) 0.0047(3) 0.0040(3)
O21 0.0211(3) 0.0202(3) 0.0227(3) 0.0057(2) 0.0142(3) 0.0049(2)
C22 0.0177(4) 0.0143(4) 0.0193(4) 0.0040(3) 0.0054(3) 0.0059(3)
O22 0.0165(3) 0.0151(3) 0.0172(3) 0.0041(2) 0.0068(2) 0.0013(2)
C23 0.0126(3) 0.0138(3) 0.0172(4) 0.0042(3) 0.0070(3) 0.0026(3)
C24 0.0159(4) 0.0159(4) 0.0231(4) 0.0016(3) 0.0104(3) 0.0030(3)
C25 0.0176(4) 0.0247(4) 0.0192(4) -0.0003(3) 0.0093(3) -0.0015(3)
C26 0.0157(4) 0.0308(5) 0.0189(4) 0.0082(4) 0.0041(3) -0.0004(3)
C27 0.0159(4) 0.0229(4) 0.0243(4) 0.0114(4) 0.0066(3) 0.0048(3)
C28 0.0150(3) 0.0149(4) 0.0201(4) 0.0052(3) 0.0065(3) 0.0037(3)
C31 0.0119(3) 0.0173(4) 0.0163(4) 0.0055(3) 0.0059(3) 0.0029(3)
C32 0.0125(3) 0.0190(4) 0.0178(4) 0.0077(3) 0.0066(3) 0.0041(3)
C33 0.0107(3) 0.0170(4) 0.0163(4) 0.0073(3) 0.0070(3) 0.0034(3)
C34 0.0126(3) 0.0146(3) 0.0177(4) 0.0044(3) 0.0059(3) 0.0012(3)
C35 0.0157(3) 0.0139(3) 0.0164(4) 0.0032(3) 0.0082(3) 0.0031(3)
C36 0.0122(3) 0.0136(3) 0.0160(3) 0.0061(3) 0.0082(3) 0.0041(3)
N36 0.0161(3) 0.0163(3) 0.0257(4) 0.0043(3) 0.0149(3) 0.0027(3)
C37 0.0120(3) 0.0161(3) 0.0155(3) 0.0031(3) 0.0067(3) 0.0014(3)
C38 0.0133(3) 0.0183(4) 0.0147(3) 0.0038(3) 0.0076(3) 0.0033(3)
C39 0.0238(4) 0.0242(4) 0.0239(4) 0.0073(3) 0.0175(4) 0.0089(3)
C40 0.0134(4) 0.0197(4) 0.0292(5) 0.0080(3) 0.0110(3) 0.0018(3)

loop_
_atom_type_symbol
_atom_type_description
_atom_type_scat_dispersion_real
_atom_type_scat_dispersion_imag
_atom_type_scat_source
C C 0.0033 0.0016 'International Tables Vol C Tables 4.2.6.8 and 6.1.1.4'
H H 0.0000 0.0000 'International Tables Vol C Tables 4.2.6.8 and 6.1.1.4'
N N 0.0061 0.0033 'International Tables Vol C Tables 4.2.6.8 and 6.1.1.4'
O O 0.0106 0.0060 'International Tables Vol C Tables 4.2.6.8 and 6.1.1.4'

loop_
_geom_angle_atom_site_label_1
_geom_angle_atom_site_label_2
_geom_angle_atom_site_label_3
_geom_angle
_geom_angle_site_symmetry_1
_geom_angle_site_symmetry_3
C2 C1 C3 122.27(7) . .
C2 C1 H1 118.9 . .
C3 C1 H1 118.9 . .
C1 C2 C3 120.05(7) . 2_776
C1 C2 C21 119.18(7) . .
C3 C2 C21 120.77(7) 2_776 .
C1 C3 C2 117.67(7) . 2_776
C1 C3 C31 118.29(7) . .
C2 C3 C31 124.04(8) 2_776 .
O21 C21 O22 123.61(8) . .
O21 C21 C2 125.34(8) . .
O22 C21 C2 111.04(7) . .
O22 C22 C23 113.69(7) . .
O22 C22 H22A 108.8 . .
C23 C22 H22A 108.8 . .
O22 C22 H22B 108.8 . .
C23 C22 H22B 108.8 . .
H22A C22 H22B 107.7 . .
C21 O22 C22 116.28(7) . .
C28 C23 C24 119.17(8) . .
C28 C23 C22 123.54(8) . .
C24 C23 C22 117.28(8) . .
C25 C24 C23 120.59(9) . .
C25 C24 H24 119.7 . .
C23 C24 H24 119.7 . .
C24 C25 C26 119.93(9) . .
C24 C25 H25 120.0 . .
C26 C25 H25 120.0 . .
C27 C26 C25 119.81(9) . .
C27 C26 H26 120.1 . .
C25 C26 H26 120.1 . .
C26 C27 C28 120.14(9) . .
C26 C27 H27 119.9 . .
C28 C27 H27 119.9 . .
C23 C28 C27 120.35(8) . .
C23 C28 H28 119.8 . .
C27 C28 H28 119.8 . .
C32 C31 C3 175.34(9) . .
C31 C32 C33 178.63(10) . .
C38 C33 C34 117.68(7) . .
C38 C33 C32 120.99(8) . .
C34 C33 C32 121.32(8) . .
C35 C34 C33 121.37(8) . .
C35 C34 H34 119.3 . .
C33 C34 H34 119.3 . .
C34 C35 C36 121.06(8) . .
C34 C35 H35 119.5 . .
C36 C35 H35 119.5 . .
N36 C36 C37 121.17(8) . .
N36 C36 C35 121.61(7) . .
C37 C36 C35 117.21(7) . .
C36 N36 C40 120.62(7) . .
C36 N36 C39 120.48(8) . .
C40 N36 C39 118.52(7) . .
C38 C37 C36 121.12(8) . .
C38 C37 H37 119.4 . .
C36 C37 H37 119.4 . .
C37 C38 C33 121.54(8) . .
C37 C38 H38 119.2 . .
C33 C38 H38 119.2 . .
N36 C39 H39A 109.5 . .
N36 C39 H39B 109.5 . .
H39A C39 H39B 109.5 . .
N36 C39 H39C 109.5 . .
H39A C39 H39C 109.5 . .
H39B C39 H39C 109.5 . .
N36 C40 H40A 109.5 . .
N36 C40 H40B 109.5 . .
H40A C40 H40B 109.5 . .
N36 C40 H40C 109.5 . .
H40A C40 H40C 109.5 . .
H40B C40 H40C 109.5 . .

loop_
_geom_bond_atom_site_label_1
_geom_bond_atom_site_label_2
_geom_bond_distance
_geom_bond_site_symmetry_2
C1 C2 1.3911(11) .
C1 C3 1.3998(12) .
C1 H1 0.9500 .
C2 C3 1.4100(11) 2_776
C2 C21 1.4888(12) .
C3 C31 1.4250(11) .
C21 O21 1.2074(10) .
C21 O22 1.3498(10) .
C22 O22 1.4393(11) .
C22 C23 1.5037(12) .
C22 H22A 0.9900 .
C22 H22B 0.9900 .
C23 C28 1.3895(12) .
C23 C24 1.3948(12) .
C24 C25 1.3878(14) .
C24 H24 0.9500 .
C25 C26 1.3904(15) .
C25 H25 0.9500 .
C26 C27 1.3880(14) .
C26 H26 0.9500 .
C27 C28 1.3924(13) .
C27 H27 0.9500 .
C28 H28 0.9500 .
C31 C32 1.2101(11) .
C32 C33 1.4265(11) .
C33 C38 1.4005(12) .
C33 C34 1.4030(12) .
C34 C35 1.3842(11) .
C34 H34 0.9500 .
C35 C36 1.4152(12) .
C35 H35 0.9500 .
C36 N36 1.3682(10) .
C36 C37 1.4120(11) .
N36 C40 1.4487(12) .
N36 C39 1.4521(12) .
C37 C38 1.3822(11) .
C37 H37 0.9500 .
C38 H38 0.9500 .
C39 H39A 0.9800 .
C39 H39B 0.9800 .
C39 H39C 0.9800 .
C40 H40A 0.9800 .
C40 H40B 0.9800 .
C40 H40C 0.9800 .
